data_4113291
loop_
_publ_author_name
'Ryo Sekiya'
'Shin-ichi Nishikiori'
'Katsuyuki Ogura'

_publ_contact_author_address
;
Department of Basic Science,
Graduate School of Arts and Sciences,
The University of Tokyo,
Komaba3-8-1, Meguro, Tokyo 153-8902, Japan
;
_publ_contact_author_email csekiya@mail.ecc.u-tokyo.ac.jp
_publ_contact_author_fax +81-3-5454-6569
_publ_contact_author_name 'Sekiya, Ryo'
_publ_contact_author_phone +81-3-5454-6569
_publ_section_title
;
 Crystalline Inclusion Compounds Constructed through Self-Assembly of
 Isonicotinic Acid and Thiocyanato Coordination Bridges
;
_journal_name_full 'Journal of the American Chemical Society'
_journal_page_first 16587
_journal_page_last 16600
_journal_paper_doi 10.1021/ja0463280
_journal_volume 126
_journal_year 2004
_chemical_formula_moiety 'C19 H14 N4 Ni O5 S2'
_chemical_formula_sum 'C19 H14 N4 Ni O5 S2'
_chemical_formula_weight 501.17
_chemical_name_systematic
;
catena-bis(N-isonicotinic acid)nickel(II)
-bis(/m-thiocyanato-N,N',S,S')(1,5-naphthalenediol)1/2
;
_space_group_IT_number 2
_symmetry_cell_setting triclinic
_symmetry_space_group_name_Hall '-P 1'
_symmetry_space_group_name_H-M 'P -1'
_atom_sites_solution_hydrogens geom
_atom_sites_solution_primary direct
_atom_sites_solution_secondary difmap
_audit_creation_date 'Apr 19 12:58:11 2002'
_audit_creation_method WinGX
_cell_angle_alpha 100.841(11)
_cell_angle_beta 51.733(16)
_cell_angle_gamma 101.075(13)
_cell_formula_units_Z 2
_cell_length_a 7.163(2)
_cell_length_b 11.161(3)
_cell_length_c 16.542(4)
_cell_measurement_temperature 293(2)
_cell_measurement_theta_max 29.97
_cell_measurement_theta_min 1.57
_cell_volume 1014.9(5)
_computing_cell_refinement RAPID-AUTO
_computing_data_collection RAPID-AUTO
_computing_structure_refinement 'SHELXL-97 (Sheldrick, 1997)'
_computing_structure_solution 'SHELXS-97 (Sheldrick, 1997)'
_diffrn_ambient_temperature 293(2)
_diffrn_measurement_device_type 'Rigaku RAXIS-RAPID'
_diffrn_measurement_method \w
_diffrn_radiation_monochromator graphite
_diffrn_radiation_type MoK\a
_diffrn_radiation_wavelength 0.71069
_diffrn_reflns_av_R_equivalents 0.0583
_diffrn_reflns_av_sigmaI/netI 0.0891
_diffrn_reflns_limit_h_max 0
_diffrn_reflns_limit_h_min -10
_diffrn_reflns_limit_k_max 15
_diffrn_reflns_limit_k_min -15
_diffrn_reflns_limit_l_max 18
_diffrn_reflns_limit_l_min -23
_diffrn_reflns_number 5397
_diffrn_reflns_theta_max 29.97
_diffrn_reflns_theta_min 1.57
_exptl_absorpt_coefficient_mu 1.203
_exptl_absorpt_correction_T_max 0.9014
_exptl_absorpt_correction_T_min 0.8017
_exptl_absorpt_correction_type numerical
_exptl_crystal_colour green
_exptl_crystal_density_diffrn 1.64
_exptl_crystal_description block
_exptl_crystal_F_000 512
_exptl_crystal_size_max 0.20
_exptl_crystal_size_mid 0.10
_exptl_crystal_size_min 0.05
_refine_diff_density_max 0.703
_refine_diff_density_min -0.775
_refine_diff_density_rms 0.118
_refine_ls_extinction_method none
_refine_ls_goodness_of_fit_obs 1.001
_refine_ls_hydrogen_treatment mixed
_refine_ls_matrix_type full
_refine_ls_number_parameters 284
_refine_ls_number_reflns 5397
_refine_ls_number_restraints 0
_refine_ls_restrained_S_all 1.001
_refine_ls_R_factor_all 0.1531
_refine_ls_R_factor_obs 0.0769
_refine_ls_shift/esd_max 0.000
_refine_ls_shift/esd_mean 0.000
_refine_ls_structure_factor_coef Fsqd
_refine_ls_weighting_details 'calc w=1/[\s^2^(Fo^2^)+(0.1372P)^2^+0.0000P] where P=(Fo^2^+2Fc^2^)/3'
_refine_ls_weighting_scheme calc
_refine_ls_wR_factor_all 0.2561
_refine_ls_wR_factor_obs 0.2142
_reflns_number_observed 2630
_reflns_number_total 5397
_reflns_observed_criterion >2sigma(I)
_cod_data_source_file ja0463280si20040622_120338.cif
_cod_data_source_block naphthalenediol
_cod_original_cell_volume 1014.8(5)
_cod_database_code 4113291

loop_
_symmetry_equiv_pos_as_xyz
'x, y, z'
'-x, -y, -z'

loop_
_atom_site_aniso_label
_atom_site_aniso_U_11
_atom_site_aniso_U_22
_atom_site_aniso_U_33
_atom_site_aniso_U_23
_atom_site_aniso_U_13
_atom_site_aniso_U_12
C104 0.124(11) 0.124(11) 0.128(11) 0.030(9) -0.075(9) -0.004(9)
O101 0.209(12) 0.182(11) 0.204(11) 0.029(9) -0.128(10) -0.001(9)
C103 0.193(15) 0.103(9) 0.062(6) 0.020(6) -0.058(7) -0.026(9)
C102 0.242(18) 0.084(9) 0.095(9) 0.026(7) -0.072(11) -0.034(10)
C106 0.170(14) 0.100(9) 0.144(12) 0.027(8) -0.101(12) -0.015(9)
C101 0.217(17) 0.104(10) 0.170(14) 0.027(9) -0.128(14) 0.000(10)
Ni1 0.0584(7) 0.0386(6) 0.0497(6) 0.0014(4) -0.0366(5) 0.0067(5)
Ni2 0.0582(7) 0.0369(5) 0.0514(6) 0.0006(4) -0.0371(5) 0.0061(4)
S1 0.0609(10) 0.0433(8) 0.0636(9) 0.0021(6) -0.0356(8) 0.0113(7)
S2 0.0579(10) 0.0397(8) 0.0838(11) 0.0049(7) -0.0440(9) 0.0063(7)
N1 0.057(3) 0.038(2) 0.054(3) 0.003(2) -0.034(2) 0.005(2)
N2 0.062(3) 0.043(3) 0.061(3) 0.006(2) -0.040(3) 0.004(2)
C2 0.057(4) 0.042(3) 0.054(3) 0.004(2) -0.038(3) 0.002(3)
C1 0.059(4) 0.037(3) 0.048(3) 0.006(2) -0.035(3) -0.002(2)
C13 0.068(4) 0.062(4) 0.050(3) -0.002(3) -0.042(3) 0.006(3)
N11 0.052(3) 0.067(3) 0.047(3) 0.004(2) -0.033(2) 0.009(2)
N21 0.054(3) 0.046(3) 0.053(3) 0.004(2) -0.034(2) 0.002(2)
O12 0.074(3) 0.102(4) 0.054(3) -0.014(3) -0.041(3) 0.023(3)
O21 0.081(4) 0.121(5) 0.070(3) -0.026(3) -0.057(3) 0.029(3)
C23 0.062(4) 0.054(4) 0.044(3) 0.004(2) -0.033(3) 0.002(3)
O11 0.078(4) 0.123(5) 0.063(3) -0.023(3) -0.053(3) 0.033(3)
O22 0.085(4) 0.087(4) 0.062(3) -0.016(3) -0.051(3) 0.029(3)
C12 0.068(4) 0.076(5) 0.057(4) -0.008(3) -0.045(3) 0.019(3)
C16 0.069(4) 0.071(5) 0.059(4) -0.003(3) -0.045(4) 0.014(3)
C21 0.071(4) 0.057(4) 0.063(4) -0.007(3) -0.048(3) 0.014(3)
C26 0.063(4) 0.062(4) 0.054(3) 0.006(3) -0.038(3) 0.002(3)
C14 0.059(4) 0.094(6) 0.052(3) -0.010(3) -0.035(3) 0.021(4)
C24 0.055(4) 0.069(4) 0.054(3) -0.003(3) -0.036(3) 0.012(3)
C22 0.059(4) 0.065(4) 0.060(4) -0.007(3) -0.038(3) 0.021(3)
C11 0.057(4) 0.084(5) 0.049(3) -0.001(3) -0.033(3) 0.018(3)
C15 0.068(4) 0.083(5) 0.056(4) 0.001(3) -0.039(3) 0.013(4)
C25 0.064(4) 0.059(4) 0.061(4) -0.008(3) -0.041(3) 0.014(3)

loop_
_atom_site_label
_atom_site_type_symbol
_atom_site_fract_x
_atom_site_fract_y
_atom_site_fract_z
_atom_site_U_iso_or_equiv
_atom_site_thermal_displace_type
_atom_site_occupancy
_atom_site_symmetry_multiplicity
_atom_site_calc_flag
_atom_site_refinement_flags
C104 C 0.496(3) 0.4314(14) 0.3920(12) 0.126(4) Uani 1 1 d .
O101 O 0.355(2) 0.4238(12) 0.3634(10) 0.197(5) Uani 1 1 d .
H301 H 0.2375 0.4605 0.408 0.296 Uiso 1 1 calc R
C103 C 0.428(3) 0.4939(13) 0.4817(9) 0.137(6) Uani 1 1 d .
C102 C 0.235(3) 0.5484(12) 0.5440(10) 0.166(7) Uani 1 1 d .
H102 H 0.139 0.5449 0.5234 0.199 Uiso 1 1 calc R
C106 C 0.694(3) 0.3789(13) 0.3318(12) 0.136(5) Uani 1 1 d .
H106 H 0.7372 0.3356 0.2696 0.163 Uiso 1 1 calc R
C101 C 0.158(3) 0.6116(13) 0.6382(13) 0.157(5) Uani 1 1 d .
H101 H 0.0137 0.6465 0.6802 0.188 Uiso 1 1 calc R
Ni1 Ni 0 0 0 0.0463(3) Uani 1 2 d S
Ni2 Ni 0 0.5 0 0.0464(3) Uani 1 2 d S
S1 S -0.3957(3) 0.36593(14) 0.11320(13) 0.0567(4) Uani 1 1 d .
S2 S 0.3693(3) 0.14454(14) -0.06792(15) 0.0595(4) Uani 1 1 d .
N1 N -0.2199(9) 0.1375(5) 0.0596(4) 0.0493(11) Uani 1 1 d .
N2 N 0.1969(10) 0.3696(5) -0.0252(4) 0.0533(12) Uani 1 1 d .
C2 C 0.2649(11) 0.2764(5) -0.0405(5) 0.0487(13) Uani 1 1 d .
C1 C -0.2923(11) 0.2315(5) 0.0818(4) 0.0470(13) Uani 1 1 d .
C13 C -0.0705(12) 0.0618(6) 0.3195(5) 0.0570(15) Uani 1 1 d .
N11 N -0.0509(9) 0.0113(5) 0.1432(4) 0.0532(12) Uani 1 1 d .
N21 N 0.0135(9) 0.4190(5) 0.8680(4) 0.0501(11) Uani 1 1 d .
O12 O -0.2565(9) 0.1345(5) 0.4957(4) 0.0767(15) Uani 1 1 d .
O21 O -0.2105(10) 0.2536(6) 0.6363(4) 0.0854(17) Uani 1 1 d .
H221 H -0.2099 0.2112 0.5899 0.128 Uiso 1 1 calc R
C23 C -0.0028(11) 0.3060(6) 0.7077(4) 0.0532(14) Uani 1 1 d .
O11 O 0.1250(9) 0.0960(6) 0.3962(4) 0.0825(17) Uani 1 1 d .
H211 H 0.1087 0.1181 0.4502 0.124 Uiso 1 1 calc R
O22 O 0.1434(9) 0.1818(5) 0.5505(4) 0.0741(14) Uani 1 1 d .
C12 C 0.1336(13) 0.0240(7) 0.2258(5) 0.0624(17) Uani 1 1 d .
H12 H 0.2677 0.0155 0.2203 0.075 Uiso 1 1 calc R
C16 C -0.0730(13) 0.1000(7) 0.4115(5) 0.0622(17) Uani 1 1 d .
C21 C 0.1818(12) 0.3481(6) 0.7899(5) 0.0594(16) Uani 1 1 d .
H21 H 0.3052 0.3366 0.7911 0.071 Uiso 1 1 calc R
C26 C -0.0252(12) 0.2418(6) 0.6258(5) 0.0584(15) Uani 1 1 d .
C14 C -0.2697(13) 0.0692(7) 0.3247(5) 0.0676(19) Uani 1 1 d .
H14 H -0.4121 0.0915 0.3871 0.081 Uiso 1 1 calc R
C24 C -0.1745(11) 0.3814(6) 0.7857(5) 0.0575(16) Uani 1 1 d .
H24 H -0.2973 0.3954 0.7851 0.069 Uiso 1 1 calc R
C22 C 0.1835(12) 0.2914(6) 0.7083(5) 0.0593(16) Uani 1 1 d .
H22 H 0.3062 0.2447 0.6551 0.071 Uiso 1 1 calc R
C11 C 0.1361(12) -0.0008(7) 0.1404(5) 0.0619(17) Uani 1 1 d .
H11 H 0.2739 -0.0273 0.0777 0.074 Uiso 1 1 calc R
C15 C -0.2516(13) 0.0432(7) 0.2363(5) 0.0679(18) Uani 1 1 d .
H15 H -0.3858 0.0478 0.2406 0.081 Uiso 1 1 calc R
C25 C -0.1621(12) 0.4358(6) 0.8650(5) 0.0596(16) Uani 1 1 d .
H25 H -0.2794 0.4856 0.9177 0.072 Uiso 1 1 calc R

loop_
_atom_type_symbol
_atom_type_description
_atom_type_scat_dispersion_real
_atom_type_scat_dispersion_imag
_atom_type_scat_source
C C 0.0033 0.0016 'International Tables Vol C Tables 4.2.6.8 and 6.1.1.4'
H H 0 0 'International Tables Vol C Tables 4.2.6.8 and 6.1.1.4'
N N 0.0061 0.0033 'International Tables Vol C Tables 4.2.6.8 and 6.1.1.4'
O O 0.0106 0.006 'International Tables Vol C Tables 4.2.6.8 and 6.1.1.4'
S S 0.1246 0.1234 'International Tables Vol C Tables 4.2.6.8 and 6.1.1.4'
Ni Ni 0.3393 1.1124 'International Tables Vol C Tables 4.2.6.8 and 6.1.1.4'
P P 0.1023 0.0942 'International Tables Vol C Tables 4.2.6.8 and 6.1.1.4'

loop_
_geom_angle_atom_site_label_1
_geom_angle_atom_site_label_2
_geom_angle_atom_site_label_3
_geom_angle
_geom_angle_site_symmetry_1
_geom_angle_site_symmetry_3
C106 C104 C103 122.1(17) . .
C106 C104 O101 119.7(16) . .
C103 C104 O101 118.2(17) . .
C102 C103 C104 125.0(18) . .
C102 C103 C103 113.7(15) . 2_666
C104 C103 C103 121(2) . 2_666
C103 C102 C101 126.1(19) . .
C104 C106 C101 119.4(16) . 2_666
C102 C101 C106 117.3(17) . 2_666
N1 Ni1 N1 180.00(17) . 2
N1 Ni1 N11 90.10(19) . 2
N1 Ni1 N11 89.90(19) 2 2
N1 Ni1 N11 89.90(19) . .
N1 Ni1 N11 90.10(19) 2 .
N11 Ni1 N11 180 2 .
N1 Ni1 S2 86.05(15) . 2
N1 Ni1 S2 93.95(15) 2 2
N11 Ni1 S2 89.27(15) 2 2
N11 Ni1 S2 90.73(15) . 2
N1 Ni1 S2 93.95(15) . .
N1 Ni1 S2 86.05(15) 2 .
N11 Ni1 S2 90.73(15) 2 .
N11 Ni1 S2 89.27(15) . .
S2 Ni1 S2 180.00(6) 2 .
N2 Ni2 N2 180 2_565 .
N2 Ni2 N21 90.4(2) 2_565 1_554
N2 Ni2 N21 89.6(2) . 1_554
N2 Ni2 N21 89.6(2) 2_565 2_566
N2 Ni2 N21 90.4(2) . 2_566
N21 Ni2 N21 180.0000(10) 1_554 2_566
N2 Ni2 S1 92.46(16) 2_565 2_565
N2 Ni2 S1 87.54(16) . 2_565
N21 Ni2 S1 91.81(14) 1_554 2_565
N21 Ni2 S1 88.19(14) 2_566 2_565
N2 Ni2 S1 87.54(16) 2_565 .
N2 Ni2 S1 92.46(16) . .
N21 Ni2 S1 88.19(14) 1_554 .
N21 Ni2 S1 91.81(14) 2_566 .
S1 Ni2 S1 180 2_565 .
C1 S1 Ni2 99.8(2) . .
C2 S2 Ni1 101.4(2) . .
C1 N1 Ni1 163.8(5) . .
C2 N2 Ni2 162.4(5) . .
N2 C2 S2 177.4(6) . .
N1 C1 S1 179.8(5) . .
C12 C13 C14 118.4(6) . .
C12 C13 C16 120.6(6) . .
C14 C13 C16 120.9(6) . .
C11 N11 C15 116.7(5) . .
C11 N11 Ni1 118.6(4) . .
C15 N11 Ni1 124.2(4) . .
C25 N21 C21 117.3(5) . .
C25 N21 Ni2 118.3(4) . 1_556
C21 N21 Ni2 124.3(4) . 1_556
C24 C23 C22 118.8(6) . .
C24 C23 C26 119.2(6) . .
C22 C23 C26 122.0(6) . .
C11 C12 C13 119.1(6) . .
O12 C16 O11 124.0(6) . .
O12 C16 C13 120.5(6) . .
O11 C16 C13 115.5(6) . .
N21 C21 C22 124.3(6) . .
O21 C26 O22 124.6(6) . .
O21 C26 C23 117.2(6) . .
O22 C26 C23 118.2(6) . .
C15 C14 C13 118.7(6) . .
C23 C24 C25 119.5(6) . .
C21 C22 C23 117.9(6) . .
N11 C11 C12 123.1(6) . .
N11 C15 C14 123.9(7) . .
N21 C25 C24 122.1(6) . .

loop_
_geom_bond_atom_site_label_1
_geom_bond_atom_site_label_2
_geom_bond_distance
_geom_bond_site_symmetry_2
C104 C106 1.304(19) .
C104 C103 1.331(18) .
C104 O101 1.337(16) .
C103 C102 1.29(2) .
C103 C103 1.47(3) 2_666
C102 C101 1.379(19) .
C106 C101 1.403(18) 2_666
C101 C106 1.403(18) 2_666
Ni1 N1 2.060(5) .
Ni1 N1 2.060(5) 2
Ni1 N11 2.144(5) 2
Ni1 N11 2.144(5) .
Ni1 S2 2.4946(18) 2
Ni1 S2 2.4946(19) .
Ni2 N2 2.029(5) 2_565
Ni2 N2 2.029(5) .
Ni2 N21 2.150(5) 1_554
Ni2 N21 2.150(5) 2_566
Ni2 S1 2.5749(19) 2_565
Ni2 S1 2.5749(19) .
S1 C1 1.652(6) .
S2 C2 1.637(6) .
N1 C1 1.154(7) .
N2 C2 1.151(8) .
C13 C12 1.379(9) .
C13 C14 1.394(9) .
C13 C16 1.491(8) .
N11 C11 1.343(8) .
N11 C15 1.347(8) .
N21 C25 1.340(8) .
N21 C21 1.342(8) .
N21 Ni2 2.150(5) 1_556
O12 C16 1.241(8) .
O21 C26 1.258(8) .
C23 C24 1.382(8) .
C23 C22 1.382(9) .
C23 C26 1.494(9) .
O11 C16 1.285(8) .
O22 C26 1.262(8) .
C12 C11 1.377(9) .
C21 C22 1.372(9) .
C14 C15 1.362(9) .
C24 C25 1.385(9) .

loop_
_geom_hbond_atom_site_label_D
_geom_hbond_atom_site_label_H
_geom_hbond_atom_site_label_A
_geom_hbond_distance_DH
_geom_hbond_distance_HA
_geom_hbond_distance_DA
_geom_hbond_angle_DHA
_geom_hbond_site_symmetry_A
_geom_hbond_publ_flag
O11 H211 O22 0.8200 1.8200 2.627(9) 167.00 1_555 yes
O21 H221 O12 0.8200 1.8200 2.627(9) 169.00 1_555 yes
